data_4307318
loop_
_publ_author_name
'Elena Shikhova'
'Evgeny O. Danilov'
'Solen Kinayyigit'
'Irina E. Pomestchenko'
'Alexander D. Tregubov'
'Frank Camerel'
'Pascal Retailleau'
'Raymond Ziessel'
'Felix N. Castellano'

_publ_contact_author_address
;
Laboratoire de Chimie
Universit\'e Louis Pasteur, d'Electronique et de Photonique Moleculaires
ECPM, 1 rue Blaise Pascal
Strasbourg
F-67008
FRANCE
;
_publ_contact_author_email fcamerel@chimie.u-strasbg.fr
_publ_contact_author_fax 0390241232
_publ_contact_author_name 'Franck  Camerel'
_publ_contact_author_phone 0390241593
_publ_section_title
;
Excited-State Absorption Properties of Platinum(II) Terpyridyl Acetylides
;
_journal_name_full 'Inorganic Chemistry'
_journal_page_first 3038
_journal_page_last 3048
_journal_paper_doi 10.1021/ic0618652
_journal_volume 46
_journal_year 2007
_chemical_formula_moiety 'C35 H50 N3 Pt Si, C6 H12, B F4'
_chemical_formula_sum 'C41 H62 B F4 N3 Pt Si'
_chemical_formula_weight 906.93
_chemical_name_systematic
; 
 ? 
;
_space_group_IT_number 2
_symmetry_cell_setting triclinic
_symmetry_space_group_name_Hall '-P 1'
_symmetry_space_group_name_H-M 'P -1'
_atom_sites_solution_hydrogens geom
_atom_sites_solution_primary direct
_atom_sites_solution_secondary difmap
_audit_creation_date 10-05-05
_audit_creation_method SHELXL-97
_cell_angle_alpha 89.340(2)
_cell_angle_beta 87.933(2)
_cell_angle_gamma 75.752(2)
_cell_formula_units_Z 2
_cell_length_a 10.379(3)
_cell_length_b 12.700(3)
_cell_length_c 17.441(3)
_cell_measurement_reflns_used 4298
_cell_measurement_temperature 293(2)
_cell_measurement_theta_max 23.257
_cell_measurement_theta_min 0.998
_cell_volume 2226.8(9)
_computing_cell_refinement 'HKL Scalepack (Otwinowski & Minor 1997)'
_computing_data_collection 'Collect (Nonius BV, 1997-2000)'
_computing_data_reduction 'HKL Denzo and Scalepack (Otwinowski & Minor 1997)'
_computing_molecular_graphics 'PLATON (Spek, 1980-2004)'
_computing_publication_material 'SHELXL-97 (Sheldrick, 1997)'
_computing_structure_refinement 'SHELXL-97 (Sheldrick, 1997)'
_computing_structure_solution 'DIRDIF99 (Beurskens et al, 1999)'
_diffrn_ambient_temperature 293(2)
_diffrn_detector_area_resol_mean 9
_diffrn_measured_fraction_theta_full 0.995
_diffrn_measured_fraction_theta_max 0.995
_diffrn_measurement_device_type '95mm CCD camera on \k-goniostat'
_diffrn_measurement_method 'CCD rotation images, thick slices'
_diffrn_radiation_monochromator 'horizontally mounted graphite crystal'
_diffrn_radiation_source 'Enraf Nonius FR590'
_diffrn_radiation_type MoK\a
_diffrn_radiation_wavelength 0.71073
_diffrn_reflns_av_R_equivalents 0.0290
_diffrn_reflns_av_sigmaI/netI 0.0478
_diffrn_reflns_limit_h_max 11
_diffrn_reflns_limit_h_min -11
_diffrn_reflns_limit_k_max 13
_diffrn_reflns_limit_k_min -14
_diffrn_reflns_limit_l_max 18
_diffrn_reflns_limit_l_min -19
_diffrn_reflns_number 16005
_diffrn_reflns_theta_full 23.33
_diffrn_reflns_theta_max 23.33
_diffrn_reflns_theta_min 2.02
_exptl_absorpt_coefficient_mu 3.224
_exptl_absorpt_correction_T_max 0.526
_exptl_absorpt_correction_T_min 0.328
_exptl_absorpt_correction_type multi-scan
_exptl_absorpt_process_details 'HKL SCALEPACK, Blessing'
_exptl_crystal_colour 'dark yellow'
_exptl_crystal_density_diffrn 1.353
_exptl_crystal_density_method 'not measured'
_exptl_crystal_description prism
_exptl_crystal_F_000 924
_exptl_crystal_size_max 0.40
_exptl_crystal_size_mid 0.20
_exptl_crystal_size_min 0.20
_refine_diff_density_max 0.692
_refine_diff_density_min -0.843
_refine_diff_density_rms 0.097
_refine_ls_extinction_method none
_refine_ls_goodness_of_fit_ref 1.043
_refine_ls_hydrogen_treatment constr
_refine_ls_matrix_type full
_refine_ls_number_parameters 541
_refine_ls_number_reflns 6419
_refine_ls_number_restraints 338
_refine_ls_restrained_S_all 1.035
_refine_ls_R_factor_all 0.0518
_refine_ls_R_factor_gt 0.0396
_refine_ls_shift/su_max 0.009
_refine_ls_shift/su_mean 0.000
_refine_ls_structure_factor_coef Fsqd
_refine_ls_weighting_details 'calc w=1/[\s^2^(Fo^2^)+(0.0591P)^2^+1.5933P] where P=(Fo^2^+2Fc^2^)/3'
_refine_ls_weighting_scheme calc
_refine_ls_wR_factor_gt 0.0958
_refine_ls_wR_factor_ref 0.1028
_reflns_number_gt 5480
_reflns_number_total 6419
_reflns_threshold_expression >2sigma(I)
_cod_data_source_file ic0618652si20060928_021405.cif
_cod_data_source_block RIS1009A
_cod_database_code 4307318

loop_
_symmetry_equiv_pos_as_xyz
'x, y, z'
'-x, -y, -z'

loop_
_atom_site_label
_atom_site_type_symbol
_atom_site_fract_x
_atom_site_fract_y
_atom_site_fract_z
_atom_site_U_iso_or_equiv
_atom_site_adp_type
_atom_site_occupancy
_atom_site_symmetry_multiplicity
_atom_site_calc_flag
_atom_site_refinement_flags
_atom_site_disorder_assembly
_atom_site_disorder_group
Pt Pt 0.06397(2) 0.078526(19) 0.356888(14) 0.05473(12) Uani 1 1 d . . .
N1 N -0.0555(5) 0.1947(4) 0.2939(3) 0.0585(13) Uani 1 1 d . . .
N2 N -0.0008(5) 0.1894(4) 0.4360(3) 0.0502(12) Uani 1 1 d . . .
N3 N 0.1672(5) 0.0023(4) 0.4458(3) 0.0556(13) Uani 1 1 d . . .
C1 C -0.1165(6) 0.2862(5) 0.3344(4) 0.0579(16) Uani 1 1 d . . .
C2 C -0.1967(6) 0.3734(5) 0.2988(4) 0.0629(17) Uani 1 1 d . . .
H2 H -0.2360 0.4354 0.3270 0.076 Uiso 1 1 calc R . .
C3 C -0.2202(7) 0.3707(6) 0.2211(4) 0.0678(18) Uani 1 1 d . . .
C4 C -0.1591(7) 0.2773(6) 0.1819(4) 0.077(2) Uani 1 1 d . . .
H4 H -0.1723 0.2721 0.1298 0.092 Uiso 1 1 calc R . .
C5 C -0.0788(7) 0.1916(6) 0.2195(4) 0.0667(18) Uani 1 1 d . . .
H5 H -0.0391 0.1290 0.1920 0.080 Uiso 1 1 calc R . .
C16 C -0.3110(8) 0.4702(7) 0.1823(5) 0.081(2) Uani 1 1 d . . .
C17 C -0.3382(11) 0.4458(8) 0.1007(5) 0.122(4) Uani 1 1 d . . .
H17A H -0.2565 0.4303 0.0707 0.182 Uiso 1 1 calc R . .
H17B H -0.3994 0.5076 0.0795 0.182 Uiso 1 1 calc R . .
H17C H -0.3760 0.3840 0.1002 0.182 Uiso 1 1 calc R . .
C18 C -0.4431(8) 0.5012(8) 0.2267(6) 0.116(3) Uani 1 1 d . . .
H18A H -0.4763 0.4376 0.2352 0.173 Uiso 1 1 calc R . .
H18B H -0.5057 0.5535 0.1978 0.173 Uiso 1 1 calc R . .
H18C H -0.4311 0.5319 0.2751 0.173 Uiso 1 1 calc R . .
C19 C -0.2442(9) 0.5640(7) 0.1830(6) 0.107(3) Uani 1 1 d . . .
H19A H -0.2242 0.5776 0.2348 0.160 Uiso 1 1 calc R . .
H19B H -0.3028 0.6279 0.1626 0.160 Uiso 1 1 calc R . .
H19C H -0.1633 0.5458 0.1522 0.160 Uiso 1 1 calc R . .
C6 C -0.0879(6) 0.2814(5) 0.4170(4) 0.0540(15) Uani 1 1 d . . .
C7 C -0.1414(6) 0.3567(5) 0.4723(4) 0.0600(16) Uani 1 1 d . . .
H7 H -0.2033 0.4203 0.4598 0.072 Uiso 1 1 calc R . .
C8 C -0.1017(6) 0.3366(5) 0.5475(4) 0.0624(17) Uani 1 1 d . A .
C9 C -0.0068(6) 0.2412(6) 0.5650(4) 0.0638(17) Uani 1 1 d . . .
H9 H 0.0216 0.2277 0.6150 0.077 Uiso 1 1 calc R . .
C10 C 0.0441(6) 0.1676(5) 0.5076(4) 0.0547(15) Uani 1 1 d . . .
C20 C -0.1613(8) 0.4203(6) 0.6114(4) 0.081(2) Uani 1 1 d DU . .
C21A C -0.1107(15) 0.5212(10) 0.5970(8) 0.100(4) Uani 0.67 1 d PDU A 1
H21A H -0.1321 0.5479 0.5461 0.150 Uiso 0.67 1 calc PR A 1
H21B H -0.0160 0.5037 0.6021 0.150 Uiso 0.67 1 calc PR A 1
H21C H -0.1520 0.5761 0.6337 0.150 Uiso 0.67 1 calc PR A 1
C22A C -0.3143(10) 0.4537(14) 0.6025(9) 0.123(5) Uani 0.67 1 d PDU A 1
H22A H -0.3339 0.4808 0.5516 0.185 Uiso 0.67 1 calc PR A 1
H22B H -0.3536 0.5093 0.6391 0.185 Uiso 0.67 1 calc PR A 1
H22C H -0.3502 0.3916 0.6115 0.185 Uiso 0.67 1 calc PR A 1
C23A C -0.128(2) 0.3762(12) 0.6909(7) 0.142(6) Uani 0.67 1 d PDU A 1
H23A H -0.1602 0.3123 0.6991 0.212 Uiso 0.67 1 calc PR A 1
H23B H -0.1687 0.4301 0.7283 0.212 Uiso 0.67 1 calc PR A 1
H23C H -0.0330 0.3581 0.6959 0.212 Uiso 0.67 1 calc PR A 1
C21B C -0.050(2) 0.456(3) 0.6542(19) 0.145(10) Uani 0.33 1 d PDU A 2
H21D H -0.0033 0.4929 0.6192 0.218 Uiso 0.33 1 calc PR A 2
H21E H 0.0106 0.3924 0.6740 0.218 Uiso 0.33 1 calc PR A 2
H21F H -0.0893 0.5030 0.6957 0.218 Uiso 0.33 1 calc PR A 2
C22B C -0.235(3) 0.364(2) 0.6695(16) 0.114(9) Uani 0.33 1 d PDU A 2
H22D H -0.1753 0.2990 0.6880 0.170 Uiso 0.33 1 calc PR A 2
H22E H -0.3079 0.3447 0.6452 0.170 Uiso 0.33 1 calc PR A 2
H22F H -0.2687 0.4116 0.7117 0.170 Uiso 0.33 1 calc PR A 2
C23B C -0.259(4) 0.525(2) 0.5863(17) 0.178(14) Uani 0.33 1 d PDU A 2
H23D H -0.2157 0.5626 0.5492 0.267 Uiso 0.33 1 calc PR A 2
H23E H -0.2884 0.5712 0.6301 0.267 Uiso 0.33 1 calc PR A 2
H23F H -0.3344 0.5080 0.5638 0.267 Uiso 0.33 1 calc PR A 2
C11 C 0.1454(6) 0.0632(5) 0.5121(4) 0.0556(15) Uani 1 1 d . . .
C12 C 0.2205(6) 0.0294(5) 0.5760(4) 0.0654(17) Uani 1 1 d . . .
H12 H 0.2046 0.0721 0.6199 0.078 Uiso 1 1 calc R . .
C13 C 0.3187(6) -0.0667(6) 0.5757(4) 0.0661(18) Uani 1 1 d . . .
C14 C 0.3330(6) -0.1279(6) 0.5100(5) 0.0691(19) Uani 1 1 d . . .
H14 H 0.3944 -0.1950 0.5084 0.083 Uiso 1 1 calc R . .
C15 C 0.2585(6) -0.0925(5) 0.4457(4) 0.0647(18) Uani 1 1 d . . .
H15 H 0.2724 -0.1356 0.4020 0.078 Uiso 1 1 calc R . .
C24 C 0.4118(7) -0.0990(6) 0.6413(4) 0.077(2) Uani 1 1 d . . .
C25 C 0.4611(10) -0.2229(8) 0.6486(6) 0.125(4) Uani 1 1 d . . .
H25A H 0.5031 -0.2523 0.6009 0.187 Uiso 1 1 calc R . .
H25B H 0.3870 -0.2535 0.6607 0.187 Uiso 1 1 calc R . .
H25C H 0.5239 -0.2402 0.6886 0.187 Uiso 1 1 calc R . .
C26 C 0.5313(8) -0.0523(8) 0.6236(5) 0.098(3) Uani 1 1 d . . .
H26A H 0.5737 -0.0815 0.5760 0.147 Uiso 1 1 calc R . .
H26B H 0.5932 -0.0713 0.6641 0.147 Uiso 1 1 calc R . .
H26C H 0.5023 0.0254 0.6196 0.147 Uiso 1 1 calc R . .
C27 C 0.3463(9) -0.0542(10) 0.7165(5) 0.122(4) Uani 1 1 d . . .
H27A H 0.4079 -0.0758 0.7569 0.183 Uiso 1 1 calc R . .
H27B H 0.2694 -0.0820 0.7269 0.183 Uiso 1 1 calc R . .
H27C H 0.3199 0.0236 0.7136 0.183 Uiso 1 1 calc R . .
C1' C 0.1259(7) -0.0291(6) 0.2750(4) 0.0684(18) Uani 1 1 d . . .
C2' C 0.1611(9) -0.0816(7) 0.2182(5) 0.094(3) Uani 1 1 d . . .
Si Si 0.2266(4) -0.1501(2) 0.12794(15) 0.1217(11) Uani 1 1 d DU . .
C3' C 0.1863(13) -0.0478(8) 0.0497(5) 0.144(4) Uani 1 1 d DU . .
H3'1 H 0.0903 -0.0213 0.0485 0.173 Uiso 1 1 calc R . .
H3'2 H 0.2225 0.0133 0.0617 0.173 Uiso 1 1 calc R . .
C4' C 0.4101(12) -0.2043(11) 0.1357(8) 0.185(5) Uani 1 1 d DU . .
H4'1 H 0.4262 -0.2570 0.1772 0.222 Uiso 1 1 calc R . .
H4'2 H 0.4453 -0.2421 0.0886 0.222 Uiso 1 1 calc R . .
C5' C 0.160(2) -0.2670(12) 0.1123(9) 0.223(7) Uani 1 1 d DU . .
H5'1 H 0.1915 -0.2975 0.0624 0.267 Uiso 1 1 calc R . .
H5'2 H 0.1940 -0.3218 0.1507 0.267 Uiso 1 1 calc R . .
C6' C 0.239(2) -0.0893(14) -0.0307(7) 0.253(9) Uani 1 1 d DU . .
H6'1 H 0.2131 -0.0317 -0.0674 0.379 Uiso 1 1 calc R . .
H6'2 H 0.2020 -0.1488 -0.0440 0.379 Uiso 1 1 calc R . .
H6'3 H 0.3340 -0.1135 -0.0309 0.379 Uiso 1 1 calc R . .
C7' C 0.4869(16) -0.1176(16) 0.1504(12) 0.259(10) Uani 1 1 d DU . .
H7'1 H 0.5799 -0.1519 0.1541 0.389 Uiso 1 1 calc R . .
H7'2 H 0.4543 -0.0805 0.1975 0.389 Uiso 1 1 calc R . .
H7'3 H 0.4745 -0.0663 0.1088 0.389 Uiso 1 1 calc R . .
C8' C 0.010(2) -0.2395(18) 0.1164(13) 0.300(12) Uani 1 1 d DU . .
H8'1 H -0.0197 -0.3039 0.1075 0.450 Uiso 1 1 calc R . .
H8'2 H -0.0236 -0.1861 0.0779 0.450 Uiso 1 1 calc R . .
H8'3 H -0.0211 -0.2110 0.1662 0.450 Uiso 1 1 calc R . .
B B 0.3374(10) 0.2998(8) 0.6007(7) 0.108(3) Uani 1 1 d DU . .
F1 F 0.3261(7) 0.2529(5) 0.5341(4) 0.158(2) Uani 1 1 d DU . .
F2 F 0.2921(9) 0.4055(5) 0.6015(4) 0.191(3) Uani 1 1 d DU . .
F3 F 0.2682(9) 0.2533(7) 0.6553(4) 0.180(3) Uani 1 1 d DU . .
F4 F 0.4636(7) 0.2717(7) 0.6233(6) 0.209(4) Uani 1 1 d DU . .
C28A C 0.235(3) 0.4009(19) 0.0661(14) 0.198(9) Uani 0.60 1 d PDU B 1
H28A H 0.2903 0.4514 0.0716 0.237 Uiso 0.60 1 calc PR B 1
H28B H 0.1759 0.4266 0.0242 0.237 Uiso 0.60 1 calc PR B 1
C29A C 0.153(3) 0.402(2) 0.1376(14) 0.185(8) Uani 0.60 1 d PDU B 1
H29A H 0.0702 0.3849 0.1253 0.222 Uiso 0.60 1 calc PR B 1
H29B H 0.1326 0.4739 0.1595 0.222 Uiso 0.60 1 calc PR B 1
C30A C 0.224(3) 0.3185(19) 0.1986(10) 0.153(6) Uani 0.60 1 d PDU B 1
H30A H 0.3046 0.3368 0.2144 0.184 Uiso 0.60 1 calc PR B 1
H30B H 0.1659 0.3193 0.2435 0.184 Uiso 0.60 1 calc PR B 1
C31A C 0.257(3) 0.2091(19) 0.1617(15) 0.184(8) Uani 0.60 1 d PDU B 1
H31A H 0.1897 0.1987 0.1274 0.221 Uiso 0.60 1 calc PR B 1
H31B H 0.2793 0.1495 0.1980 0.221 Uiso 0.60 1 calc PR B 1
C32A C 0.380(2) 0.234(2) 0.1193(15) 0.192(9) Uani 0.60 1 d PDU B 1
H32A H 0.4184 0.2819 0.1493 0.230 Uiso 0.60 1 calc PR B 1
H32B H 0.4480 0.1678 0.1084 0.230 Uiso 0.60 1 calc PR B 1
C33A C 0.324(3) 0.290(2) 0.0450(12) 0.195(9) Uani 0.60 1 d PDU B 1
H33A H 0.3952 0.2977 0.0099 0.234 Uiso 0.60 1 calc PR B 1
H33B H 0.2722 0.2463 0.0201 0.234 Uiso 0.60 1 calc PR B 1
C28B C 0.212(4) 0.291(3) 0.0333(16) 0.195(11) Uani 0.40 1 d PDU C 2
H28C H 0.2470 0.3279 -0.0087 0.234 Uiso 0.40 1 calc PR C 2
H28D H 0.1603 0.2462 0.0108 0.234 Uiso 0.40 1 calc PR C 2
C29B C 0.120(3) 0.375(3) 0.0810(19) 0.176(10) Uani 0.40 1 d PDU C 2
H29C H 0.0293 0.3684 0.0762 0.212 Uiso 0.40 1 calc PR C 2
H29D H 0.1235 0.4470 0.0627 0.212 Uiso 0.40 1 calc PR C 2
C30B C 0.158(3) 0.363(4) 0.1672(17) 0.177(9) Uani 0.40 1 d PDU C 2
H30C H 0.1063 0.4231 0.1978 0.212 Uiso 0.40 1 calc PR C 2
H30D H 0.1457 0.2951 0.1888 0.212 Uiso 0.40 1 calc PR C 2
C31B C 0.303(3) 0.364(3) 0.161(2) 0.194(9) Uani 0.40 1 d PDU C 2
H31C H 0.3362 0.3913 0.2059 0.233 Uiso 0.40 1 calc PR C 2
H31D H 0.3283 0.3980 0.1143 0.233 Uiso 0.40 1 calc PR C 2
C32B C 0.332(5) 0.238(3) 0.157(2) 0.188(10) Uani 0.40 1 d PDU C 2
H32C H 0.4175 0.2040 0.1776 0.225 Uiso 0.40 1 calc PR C 2
H32D H 0.2632 0.2119 0.1848 0.225 Uiso 0.40 1 calc PR C 2
C33B C 0.331(4) 0.215(3) 0.070(2) 0.184(10) Uani 0.40 1 d PDU C 2
H33C H 0.4124 0.2242 0.0458 0.221 Uiso 0.40 1 calc PR C 2
H33D H 0.3265 0.1403 0.0631 0.221 Uiso 0.40 1 calc PR C 2

loop_
_atom_site_aniso_label
_atom_site_aniso_U_11
_atom_site_aniso_U_22
_atom_site_aniso_U_33
_atom_site_aniso_U_23
_atom_site_aniso_U_13
_atom_site_aniso_U_12
Pt 0.05622(16) 0.04563(17) 0.06242(19) -0.01241(11) 0.00381(11) -0.01298(11)
N1 0.067(3) 0.052(3) 0.056(3) -0.008(3) 0.001(2) -0.013(3)
N2 0.053(3) 0.045(3) 0.053(3) -0.009(2) -0.002(2) -0.013(2)
N3 0.056(3) 0.047(3) 0.067(4) -0.003(3) 0.005(2) -0.018(2)
C1 0.062(4) 0.044(4) 0.066(4) -0.010(3) 0.009(3) -0.011(3)
C2 0.062(4) 0.048(4) 0.074(5) -0.007(3) 0.010(3) -0.006(3)
C3 0.070(4) 0.062(5) 0.070(5) 0.006(4) 0.002(3) -0.016(3)
C4 0.092(5) 0.076(5) 0.062(5) -0.004(4) -0.003(4) -0.020(4)
C5 0.077(4) 0.064(5) 0.056(4) -0.015(3) -0.001(3) -0.011(4)
C16 0.087(5) 0.074(5) 0.077(5) 0.012(4) -0.004(4) -0.009(4)
C17 0.148(8) 0.105(8) 0.091(7) 0.026(6) -0.021(6) 0.009(6)
C18 0.086(6) 0.120(8) 0.120(8) 0.024(6) 0.001(5) 0.013(5)
C19 0.116(7) 0.073(6) 0.125(8) 0.023(5) 0.011(6) -0.015(5)
C6 0.055(3) 0.045(4) 0.062(4) -0.009(3) 0.009(3) -0.016(3)
C7 0.069(4) 0.045(4) 0.064(4) -0.008(3) 0.013(3) -0.012(3)
C8 0.070(4) 0.045(4) 0.072(5) -0.014(3) 0.024(3) -0.019(3)
C9 0.076(4) 0.067(5) 0.053(4) -0.005(3) 0.009(3) -0.026(4)
C10 0.054(3) 0.053(4) 0.062(4) -0.008(3) 0.008(3) -0.022(3)
C20 0.112(5) 0.060(4) 0.070(4) -0.020(3) 0.027(4) -0.019(4)
C21A 0.144(11) 0.072(8) 0.091(9) -0.037(6) 0.039(8) -0.046(8)
C22A 0.104(7) 0.140(15) 0.125(12) -0.064(10) 0.064(7) -0.036(8)
C23A 0.265(19) 0.077(9) 0.063(7) -0.021(6) 0.028(10) -0.010(12)
C21B 0.15(2) 0.15(3) 0.15(3) -0.09(2) 0.035(15) -0.070(17)
C22B 0.12(2) 0.12(2) 0.09(2) -0.036(14) 0.069(16) -0.032(16)
C23B 0.25(3) 0.12(2) 0.09(2) -0.020(16) 0.03(2) 0.09(2)
C11 0.059(3) 0.051(4) 0.061(4) -0.001(3) 0.001(3) -0.022(3)
C12 0.073(4) 0.058(4) 0.071(5) -0.002(3) 0.001(4) -0.027(4)
C13 0.065(4) 0.058(4) 0.082(5) 0.008(4) -0.001(4) -0.028(3)
C14 0.062(4) 0.050(4) 0.095(6) 0.005(4) -0.001(4) -0.014(3)
C15 0.062(4) 0.050(4) 0.083(5) -0.009(4) 0.004(4) -0.015(3)
C24 0.073(4) 0.087(6) 0.080(5) 0.020(4) -0.017(4) -0.034(4)
C25 0.132(8) 0.099(7) 0.155(10) 0.063(7) -0.065(7) -0.045(6)
C26 0.076(5) 0.113(7) 0.117(7) 0.026(6) -0.022(5) -0.045(5)
C27 0.103(6) 0.181(11) 0.080(6) 0.029(7) -0.019(5) -0.031(7)
C1' 0.078(4) 0.056(4) 0.061(4) -0.021(4) -0.013(3) 0.006(3)
C2' 0.117(6) 0.065(5) 0.088(6) -0.015(5) -0.023(5) 0.004(5)
Si 0.202(3) 0.0719(17) 0.0728(16) -0.0247(13) -0.0102(18) 0.0040(18)
C3' 0.222(12) 0.109(8) 0.092(6) 0.003(5) -0.030(7) -0.022(8)
C4' 0.211(9) 0.144(12) 0.130(10) -0.031(9) 0.018(9) 0.089(7)
C5' 0.44(2) 0.130(11) 0.127(11) -0.028(8) -0.014(17) -0.115(16)
C6' 0.42(3) 0.238(19) 0.081(7) -0.010(9) 0.007(12) -0.055(19)
C7' 0.152(9) 0.28(2) 0.30(2) -0.08(2) -0.004(14) 0.036(10)
C8' 0.43(2) 0.28(2) 0.27(2) 0.022(19) -0.14(3) -0.23(2)
B 0.098(6) 0.070(6) 0.150(9) -0.045(6) 0.016(6) -0.013(5)
F1 0.190(6) 0.129(5) 0.156(5) -0.054(4) 0.021(4) -0.043(5)
F2 0.291(9) 0.079(4) 0.168(6) -0.018(4) -0.016(6) 0.025(5)
F3 0.222(7) 0.179(7) 0.165(6) -0.010(5) 0.000(5) -0.100(6)
F4 0.127(5) 0.181(7) 0.304(11) -0.078(7) -0.023(5) -0.005(5)
C28A 0.227(18) 0.172(15) 0.175(15) 0.062(12) 0.040(13) -0.023(14)
C29A 0.179(15) 0.191(15) 0.150(16) -0.007(12) 0.020(11) 0.020(13)
C30A 0.147(14) 0.209(16) 0.099(12) -0.010(10) 0.003(10) -0.037(13)
C31A 0.225(19) 0.170(14) 0.154(16) 0.029(11) 0.015(15) -0.045(16)
C32A 0.194(17) 0.200(17) 0.146(16) 0.015(14) 0.038(12) 0.012(13)
C33A 0.199(18) 0.230(18) 0.124(13) 0.016(13) 0.060(12) -0.002(16)
C28B 0.21(2) 0.22(2) 0.135(14) -0.023(15) -0.004(15) 0.003(19)
C29B 0.169(17) 0.20(2) 0.138(17) -0.005(16) -0.003(14) 0.003(15)
C30B 0.175(16) 0.21(2) 0.148(16) -0.054(17) -0.019(16) -0.043(15)
C31B 0.180(16) 0.222(17) 0.180(19) -0.042(17) -0.012(16) -0.047(19)
C32B 0.191(19) 0.212(17) 0.150(16) -0.013(17) -0.018(16) -0.028(16)
C33B 0.203(19) 0.180(19) 0.137(16) -0.007(15) 0.024(17) 0.011(16)

loop_
_atom_type_symbol
_atom_type_description
_atom_type_scat_dispersion_real
_atom_type_scat_dispersion_imag
_atom_type_scat_source
C C 0.0033 0.0016 'International Tables Vol C Tables 4.2.6.8 and 6.1.1.4'
H H 0.0000 0.0000 'International Tables Vol C Tables 4.2.6.8 and 6.1.1.4'
B B 0.0013 0.0007 'International Tables Vol C Tables 4.2.6.8 and 6.1.1.4'
F F 0.0171 0.0103 'International Tables Vol C Tables 4.2.6.8 and 6.1.1.4'
N N 0.0061 0.0033 'International Tables Vol C Tables 4.2.6.8 and 6.1.1.4'
Pt Pt -1.7033 8.3905 'International Tables Vol C Tables 4.2.6.8 and 6.1.1.4'
Si Si 0.0817 0.0704 'International Tables Vol C Tables 4.2.6.8 and 6.1.1.4'

loop_
_geom_angle_atom_site_label_1
_geom_angle_atom_site_label_2
_geom_angle_atom_site_label_3
_geom_angle
_geom_angle_site_symmetry_1
_geom_angle_site_symmetry_3
_geom_angle_publ_flag
N2 Pt C1' 178.1(2) . . ?
N2 Pt N3 81.0(2) . . ?
C1' Pt N3 100.8(2) . . ?
N2 Pt N1 80.0(2) . . ?
C1' Pt N1 98.1(2) . . ?
N3 Pt N1 160.9(2) . . ?
C5 N1 C1 118.4(6) . . ?
C5 N1 Pt 127.5(5) . . ?
C1 N1 Pt 114.1(4) . . ?
C6 N2 C10 123.3(5) . . ?
C6 N2 Pt 118.8(4) . . ?
C10 N2 Pt 117.8(4) . . ?
C15 N3 C11 118.4(6) . . ?
C15 N3 Pt 128.2(5) . . ?
C11 N3 Pt 113.2(4) . . ?
C2 C1 N1 120.7(6) . . ?
C2 C1 C6 124.6(6) . . ?
N1 C1 C6 114.8(5) . . ?
C1 C2 C3 121.0(6) . . ?
C1 C2 H2 119.5 . . ?
C3 C2 H2 119.5 . . ?
C4 C3 C2 117.2(6) . . ?
C4 C3 C16 122.9(7) . . ?
C2 C3 C16 119.9(7) . . ?
C5 C4 C3 120.3(7) . . ?
C5 C4 H4 119.9 . . ?
C3 C4 H4 119.9 . . ?
N1 C5 C4 122.5(7) . . ?
N1 C5 H5 118.8 . . ?
C4 C5 H5 118.8 . . ?
C17 C16 C18 107.9(8) . . ?
C17 C16 C19 109.7(7) . . ?
C18 C16 C19 109.7(8) . . ?
C17 C16 C3 111.6(7) . . ?
C18 C16 C3 109.1(6) . . ?
C19 C16 C3 108.8(6) . . ?
C16 C17 H17A 109.5 . . ?
C16 C17 H17B 109.5 . . ?
H17A C17 H17B 109.5 . . ?
C16 C17 H17C 109.5 . . ?
H17A C17 H17C 109.5 . . ?
H17B C17 H17C 109.5 . . ?
C16 C18 H18A 109.5 . . ?
C16 C18 H18B 109.5 . . ?
H18A C18 H18B 109.5 . . ?
C16 C18 H18C 109.5 . . ?
H18A C18 H18C 109.5 . . ?
H18B C18 H18C 109.5 . . ?
C16 C19 H19A 109.5 . . ?
C16 C19 H19B 109.5 . . ?
H19A C19 H19B 109.5 . . ?
C16 C19 H19C 109.5 . . ?
H19A C19 H19C 109.5 . . ?
H19B C19 H19C 109.5 . . ?
N2 C6 C7 119.8(6) . . ?
N2 C6 C1 112.3(5) . . ?
C7 C6 C1 127.9(6) . . ?
C6 C7 C8 119.1(6) . . ?
C6 C7 H7 120.5 . . ?
C8 C7 H7 120.5 . . ?
C7 C8 C9 119.7(6) . . ?
C7 C8 C20 120.1(6) . . ?
C9 C8 C20 120.2(6) . . ?
C10 C9 C8 119.3(6) . . ?
C10 C9 H9 120.4 . . ?
C8 C9 H9 120.4 . . ?
N2 C10 C9 118.7(6) . . ?
N2 C10 C11 112.4(5) . . ?
C9 C10 C11 128.9(6) . . ?
C23A C20 C21A 110.5(9) . . ?
C23A C20 C22B 48.0(11) . . ?
C21A C20 C22B 144.0(13) . . ?
C23A C20 C23B 129.9(14) . . ?
C21A C20 C23B 60.9(15) . . ?
C22B C20 C23B 107.5(13) . . ?
C23A C20 C21B 61.0(13) . . ?
C21A C20 C21B 52.7(14) . . ?
C22B C20 C21B 107.6(13) . . ?
C23B C20 C21B 106.4(13) . . ?
C23A C20 C8 112.7(8) . . ?
C21A C20 C8 108.4(7) . . ?
C22B C20 C8 107.1(11) . . ?
C23B C20 C8 116.7(13) . . ?
C21B C20 C8 111.2(13) . . ?
C23A C20 C22A 110.6(9) . . ?
C21A C20 C22A 107.1(9) . . ?
C22B C20 C22A 67.4(12) . . ?
C23B C20 C22A 46.3(15) . . ?
C21B C20 C22A 140.4(14) . . ?
C8 C20 C22A 107.5(8) . . ?
C20 C21A H21A 109.5 . . ?
C20 C21A H21B 109.5 . . ?
H21A C21A H21B 109.5 . . ?
C20 C21A H21C 109.5 . . ?
H21A C21A H21C 109.5 . . ?
H21B C21A H21C 109.5 . . ?
C20 C22A H22A 109.5 . . ?
C20 C22A H22B 109.5 . . ?
H22A C22A H22B 109.5 . . ?
C20 C22A H22C 109.5 . . ?
H22A C22A H22C 109.5 . . ?
H22B C22A H22C 109.5 . . ?
C20 C23A H23A 109.5 . . ?
C20 C23A H23B 109.5 . . ?
H23A C23A H23B 109.5 . . ?
C20 C23A H23C 109.5 . . ?
H23A C23A H23C 109.5 . . ?
H23B C23A H23C 109.5 . . ?
C20 C21B H21D 109.5 . . ?
C20 C21B H21E 109.5 . . ?
H21D C21B H21E 109.5 . . ?
C20 C21B H21F 109.5 . . ?
H21D C21B H21F 109.5 . . ?
H21E C21B H21F 109.5 . . ?
C20 C22B H22D 109.5 . . ?
C20 C22B H22E 109.5 . . ?
H22D C22B H22E 109.5 . . ?
C20 C22B H22F 109.5 . . ?
H22D C22B H22F 109.5 . . ?
H22E C22B H22F 109.5 . . ?
C20 C23B H23D 109.5 . . ?
C20 C23B H23E 109.5 . . ?
H23D C23B H23E 109.5 . . ?
C20 C23B H23F 109.5 . . ?
H23D C23B H23F 109.5 . . ?
H23E C23B H23F 109.5 . . ?
N3 C11 C12 120.9(6) . . ?
N3 C11 C10 115.3(5) . . ?
C12 C11 C10 123.7(6) . . ?
C13 C12 C11 121.3(7) . . ?
C13 C12 H12 119.4 . . ?
C11 C12 H12 119.4 . . ?
C14 C13 C12 116.1(6) . . ?
C14 C13 C24 121.6(7) . . ?
C12 C13 C24 122.1(7) . . ?
C13 C14 C15 122.1(7) . . ?
C13 C14 H14 119.0 . . ?
C15 C14 H14 119.0 . . ?
N3 C15 C14 121.1(7) . . ?
N3 C15 H15 119.5 . . ?
C14 C15 H15 119.5 . . ?
C27 C24 C13 111.5(6) . . ?
C27 C24 C26 109.4(8) . . ?
C13 C24 C26 106.9(6) . . ?
C27 C24 C25 108.7(7) . . ?
C13 C24 C25 111.8(7) . . ?
C26 C24 C25 108.4(7) . . ?
C24 C25 H25A 109.5 . . ?
C24 C25 H25B 109.5 . . ?
H25A C25 H25B 109.5 . . ?
C24 C25 H25C 109.5 . . ?
H25A C25 H25C 109.5 . . ?
H25B C25 H25C 109.5 . . ?
C24 C26 H26A 109.5 . . ?
C24 C26 H26B 109.5 . . ?
H26A C26 H26B 109.5 . . ?
C24 C26 H26C 109.5 . . ?
H26A C26 H26C 109.5 . . ?
H26B C26 H26C 109.5 . . ?
C24 C27 H27A 109.5 . . ?
C24 C27 H27B 109.5 . . ?
H27A C27 H27B 109.5 . . ?
C24 C27 H27C 109.5 . . ?
H27A C27 H27C 109.5 . . ?
H27B C27 H27C 109.5 . . ?
C2' C1' Pt 170.3(7) . . ?
C1' C2' Si 173.1(9) . . ?
C5' Si C2' 111.5(7) . . ?
C5' Si C3' 112.3(7) . . ?
C2' Si C3' 107.4(4) . . ?
C5' Si C4' 105.9(8) . . ?
C2' Si C4' 108.1(5) . . ?
C3' Si C4' 111.6(7) . . ?
C6' C3' Si 115.1(9) . . ?
C6' C3' H3'1 108.5 . . ?
Si C3' H3'1 108.5 . . ?
C6' C3' H3'2 108.5 . . ?
Si C3' H3'2 108.5 . . ?
H3'1 C3' H3'2 107.5 . . ?
C7' C4' Si 114.6(10) . . ?
C7' C4' H4'1 108.6 . . ?
Si C4' H4'1 108.6 . . ?
C7' C4' H4'2 108.6 . . ?
Si C4' H4'2 108.6 . . ?
H4'1 C4' H4'2 107.6 . . ?
C8' C5' Si 112.7(13) . . ?
C8' C5' H5'1 109.0 . . ?
Si C5' H5'1 109.0 . . ?
C8' C5' H5'2 109.0 . . ?
Si C5' H5'2 109.0 . . ?
H5'1 C5' H5'2 107.8 . . ?
C3' C6' H6'1 109.5 . . ?
C3' C6' H6'2 109.5 . . ?
H6'1 C6' H6'2 109.5 . . ?
C3' C6' H6'3 109.5 . . ?
H6'1 C6' H6'3 109.5 . . ?
H6'2 C6' H6'3 109.5 . . ?
C4' C7' H7'1 109.5 . . ?
C4' C7' H7'2 109.5 . . ?
H7'1 C7' H7'2 109.5 . . ?
C4' C7' H7'3 109.5 . . ?
H7'1 C7' H7'3 109.5 . . ?
H7'2 C7' H7'3 109.5 . . ?
C5' C8' H8'1 109.5 . . ?
C5' C8' H8'2 109.5 . . ?
H8'1 C8' H8'2 109.5 . . ?
C5' C8' H8'3 109.5 . . ?
H8'1 C8' H8'3 109.5 . . ?
H8'2 C8' H8'3 109.5 . . ?
F2 B F1 114.6(10) . . ?
F2 B F4 110.5(9) . . ?
F1 B F4 110.8(9) . . ?
F2 B F3 109.8(9) . . ?
F1 B F3 106.4(9) . . ?
F4 B F3 104.1(10) . . ?
C29A C28A C33A 114.1(17) . . ?
C29A C28A H28A 108.7 . . ?
C33A C28A H28A 108.7 . . ?
C29A C28A H28B 108.7 . . ?
C33A C28A H28B 108.7 . . ?
H28A C28A H28B 107.6 . . ?
C28A C29A C30A 113.1(17) . . ?
C28A C29A H29A 109.0 . . ?
C30A C29A H29A 109.0 . . ?
C28A C29A H29B 109.0 . . ?
C30A C29A H29B 109.0 . . ?
H29A C29A H29B 107.8 . . ?
C31A C30A C29A 107(2) . . ?
C31A C30A H30A 110.3 . . ?
C29A C30A H30A 110.3 . . ?
C31A C30A H30B 110.3 . . ?
C29A C30A H30B 110.3 . . ?
H30A C30A H30B 108.6 . . ?
C30A C31A C32A 90.8(18) . . ?
C30A C31A H31A 113.5 . . ?
C32A C31A H31A 113.5 . . ?
C30A C31A H31B 113.5 . . ?
C32A C31A H31B 113.5 . . ?
H31A C31A H31B 110.8 . . ?
C33A C32A C31A 103.3(19) . . ?
C33A C32A H32A 111.1 . . ?
C31A C32A H32A 111.1 . . ?
C33A C32A H32B 111.1 . . ?
C31A C32A H32B 111.1 . . ?
H32A C32A H32B 109.1 . . ?
C28A C33A C32A 107.8(19) . . ?
C28A C33A H33A 110.1 . . ?
C32A C33A H33A 110.1 . . ?
C28A C33A H33B 110.1 . . ?
C32A C33A H33B 110.1 . . ?
H33A C33A H33B 108.5 . . ?
C29B C28B C33B 119(2) . . ?
C29B C28B H28C 107.5 . . ?
C33B C28B H28C 107.5 . . ?
C29B C28B H28D 107.5 . . ?
C33B C28B H28D 107.5 . . ?
H28C C28B H28D 107.0 . . ?
C28B C29B C30B 111(2) . . ?
C28B C29B H29C 109.5 . . ?
C30B C29B H29C 109.5 . . ?
C28B C29B H29D 109.6 . . ?
C30B C29B H29D 109.5 . . ?
H29C C29B H29D 108.1 . . ?
C31B C30B C29B 101(2) . . ?
C31B C30B H30C 111.6 . . ?
C29B C30B H30C 111.6 . . ?
C31B C30B H30D 111.6 . . ?
C29B C30B H30D 111.6 . . ?
H30C C30B H30D 109.4 . . ?
C30B C31B C32B 86(2) . . ?
C30B C31B H31C 114.3 . . ?
C32B C31B H31C 114.3 . . ?
C30B C31B H31D 114.3 . . ?
C32B C31B H31D 114.3 . . ?
H31C C31B H31D 111.5 . . ?
C33B C32B C31B 104(2) . . ?
C33B C32B H32C 111.0 . . ?
C31B C32B H32C 111.0 . . ?
C33B C32B H32D 111.1 . . ?
C31B C32B H32D 111.0 . . ?
H32C C32B H32D 109.0 . . ?
C28B C33B C32B 111(2) . . ?
C28B C33B H33C 109.4 . . ?
C32B C33B H33C 109.4 . . ?
C28B C33B H33D 109.4 . . ?
C32B C33B H33D 109.4 . . ?
H33C C33B H33D 108.0 . . ?

loop_
_geom_bond_atom_site_label_1
_geom_bond_atom_site_label_2
_geom_bond_distance
_geom_bond_site_symmetry_2
_geom_bond_publ_flag
Pt N2 1.962(5) . ?
Pt C1' 1.967(7) . ?
Pt N3 2.016(5) . ?
Pt N1 2.020(5) . ?
N1 C5 1.330(8) . ?
N1 C1 1.370(8) . ?
N2 C6 1.337(8) . ?
N2 C10 1.350(8) . ?
N3 C15 1.337(8) . ?
N3 C11 1.378(8) . ?
C1 C2 1.369(9) . ?
C1 C6 1.478(9) . ?
C2 C3 1.387(9) . ?
C2 H2 0.9300 . ?
C3 C4 1.376(10) . ?
C3 C16 1.544(10) . ?
C4 C5 1.373(10) . ?
C4 H4 0.9300 . ?
C5 H5 0.9300 . ?
C16 C17 1.511(12) . ?
C16 C18 1.517(11) . ?
C16 C19 1.519(11) . ?
C17 H17A 0.9600 . ?
C17 H17B 0.9600 . ?
C17 H17C 0.9600 . ?
C18 H18A 0.9600 . ?
C18 H18B 0.9600 . ?
C18 H18C 0.9600 . ?
C19 H19A 0.9600 . ?
C19 H19B 0.9600 . ?
C19 H19C 0.9600 . ?
C6 C7 1.369(8) . ?
C7 C8 1.390(9) . ?
C7 H7 0.9300 . ?
C8 C9 1.399(9) . ?
C8 C20 1.552(9) . ?
C9 C10 1.377(9) . ?
C9 H9 0.9300 . ?
C10 C11 1.479(9) . ?
C20 C23A 1.510(11) . ?
C20 C21A 1.515(11) . ?
C20 C22B 1.526(15) . ?
C20 C23B 1.534(16) . ?
C20 C21B 1.551(16) . ?
C20 C22A 1.553(12) . ?
C21A H21A 0.9600 . ?
C21A H21B 0.9600 . ?
C21A H21C 0.9600 . ?
C22A H22A 0.9600 . ?
C22A H22B 0.9600 . ?
C22A H22C 0.9600 . ?
C23A H23A 0.9600 . ?
C23A H23B 0.9600 . ?
C23A H23C 0.9600 . ?
C21B H21D 0.9600 . ?
C21B H21E 0.9600 . ?
C21B H21F 0.9600 . ?
C22B H22D 0.9600 . ?
C22B H22E 0.9600 . ?
C22B H22F 0.9600 . ?
C23B H23D 0.9600 . ?
C23B H23E 0.9600 . ?
C23B H23F 0.9600 . ?
C11 C12 1.386(9) . ?
C12 C13 1.384(9) . ?
C12 H12 0.9300 . ?
C13 C14 1.375(10) . ?
C13 C24 1.511(10) . ?
C14 C15 1.391(10) . ?
C14 H14 0.9300 . ?
C15 H15 0.9300 . ?
C24 C27 1.506(12) . ?
C24 C26 1.521(9) . ?
C24 C25 1.536(12) . ?
C25 H25A 0.9600 . ?
C25 H25B 0.9600 . ?
C25 H25C 0.9600 . ?
C26 H26A 0.9600 . ?
C26 H26B 0.9600 . ?
C26 H26C 0.9600 . ?
C27 H27A 0.9600 . ?
C27 H27B 0.9600 . ?
C27 H27C 0.9600 . ?
C1' C2' 1.195(10) . ?
C2' Si 1.833(10) . ?
Si C5' 1.810(13) . ?
Si C3' 1.860(9) . ?
Si C4' 1.868(12) . ?
C3' C6' 1.536(13) . ?
C3' H3'1 0.9700 . ?
C3' H3'2 0.9700 . ?
C4' C7' 1.538(15) . ?
C4' H4'1 0.9700 . ?
C4' H4'2 0.9700 . ?
C5' C8' 1.509(16) . ?
C5' H5'1 0.9700 . ?
C5' H5'2 0.9700 . ?
C6' H6'1 0.9600 . ?
C6' H6'2 0.9600 . ?
C6' H6'3 0.9600 . ?
C7' H7'1 0.9600 . ?
C7' H7'2 0.9600 . ?
C7' H7'3 0.9600 . ?
C8' H8'1 0.9600 . ?
C8' H8'2 0.9600 . ?
C8' H8'3 0.9600 . ?
B F2 1.309(10) . ?
B F1 1.334(11) . ?
B F4 1.343(11) . ?
B F3 1.384(11) . ?
C28A C29A 1.480(15) . ?
C28A C33A 1.525(15) . ?
C28A H28A 0.9700 . ?
C28A H28B 0.9700 . ?
C29A C30A 1.559(15) . ?
C29A H29A 0.9700 . ?
C29A H29B 0.9700 . ?
C30A C31A 1.494(15) . ?
C30A H30A 0.9700 . ?
C30A H30B 0.9700 . ?
C31A C32A 1.553(15) . ?
C31A H31A 0.9700 . ?
C31A H31B 0.9700 . ?
C32A C33A 1.535(15) . ?
C32A H32A 0.9700 . ?
C32A H32B 0.9700 . ?
C33A H33A 0.9700 . ?
C33A H33B 0.9700 . ?
C28B C29B 1.491(15) . ?
C28B C33B 1.522(16) . ?
C28B H28C 0.9700 . ?
C28B H28D 0.9700 . ?
C29B C30B 1.564(16) . ?
C29B H29C 0.9700 . ?
C29B H29D 0.9700 . ?
C30B C31B 1.515(16) . ?
C30B H30C 0.9700 . ?
C30B H30D 0.9700 . ?
C31B C32B 1.558(16) . ?
C31B H31C 0.9700 . ?
C31B H31D 0.9700 . ?
C32B C33B 1.538(15) . ?
C32B H32C 0.9700 . ?
C32B H32D 0.9700 . ?
C33B H33C 0.9700 . ?
C33B H33D 0.9700 . ?

loop_
_geom_torsion_atom_site_label_1
_geom_torsion_atom_site_label_2
_geom_torsion_atom_site_label_3
_geom_torsion_atom_site_label_4
_geom_torsion
_geom_torsion_site_symmetry_1
_geom_torsion_site_symmetry_2
_geom_torsion_site_symmetry_3
_geom_torsion_site_symmetry_4
_geom_torsion_publ_flag
N2 Pt N1 C5 179.8(6) . . . . ?
C1' Pt N1 C5 0.0(6) . . . . ?
N3 Pt N1 C5 173.4(5) . . . . ?
N2 Pt N1 C1 0.6(4) . . . . ?
C1' Pt N1 C1 -179.2(4) . . . . ?
N3 Pt N1 C1 -5.8(8) . . . . ?
C1' Pt N2 C6 8(7) . . . . ?
N3 Pt N2 C6 179.4(4) . . . . ?
N1 Pt N2 C6 1.5(4) . . . . ?
C1' Pt N2 C10 -173(7) . . . . ?
N3 Pt N2 C10 -1.5(4) . . . . ?
N1 Pt N2 C10 -179.4(4) . . . . ?
N2 Pt N3 C15 -176.0(5) . . . . ?
C1' Pt N3 C15 3.7(6) . . . . ?
N1 Pt N3 C15 -169.6(5) . . . . ?
N2 Pt N3 C11 -1.8(4) . . . . ?
C1' Pt N3 C11 177.9(4) . . . . ?
N1 Pt N3 C11 4.6(8) . . . . ?
C5 N1 C1 C2 -1.6(9) . . . . ?
Pt N1 C1 C2 177.7(5) . . . . ?
C5 N1 C1 C6 178.4(5) . . . . ?
Pt N1 C1 C6 -2.3(6) . . . . ?
N1 C1 C2 C3 1.1(9) . . . . ?
C6 C1 C2 C3 -178.9(6) . . . . ?
C1 C2 C3 C4 -0.3(10) . . . . ?
C1 C2 C3 C16 -180.0(6) . . . . ?
C2 C3 C4 C5 0.0(10) . . . . ?
C16 C3 C4 C5 179.7(7) . . . . ?
C1 N1 C5 C4 1.3(10) . . . . ?
Pt N1 C5 C4 -177.8(5) . . . . ?
C3 C4 C5 N1 -0.5(11) . . . . ?
C4 C3 C16 C17 7.8(11) . . . . ?
C2 C3 C16 C17 -172.5(7) . . . . ?
C4 C3 C16 C18 126.9(8) . . . . ?
C2 C3 C16 C18 -53.4(10) . . . . ?
C4 C3 C16 C19 -113.4(8) . . . . ?
C2 C3 C16 C19 66.3(9) . . . . ?
C10 N2 C6 C7 -3.5(8) . . . . ?
Pt N2 C6 C7 175.5(4) . . . . ?
C10 N2 C6 C1 177.9(5) . . . . ?
Pt N2 C6 C1 -3.1(6) . . . . ?
C2 C1 C6 N2 -176.5(6) . . . . ?
N1 C1 C6 N2 3.5(7) . . . . ?
C2 C1 C6 C7 5.0(10) . . . . ?
N1 C1 C6 C7 -175.0(6) . . . . ?
N2 C6 C7 C8 1.2(9) . . . . ?
C1 C6 C7 C8 179.6(6) . . . . ?
C6 C7 C8 C9 1.0(9) . . . . ?
C6 C7 C8 C20 -179.7(6) . . . . ?
C7 C8 C9 C10 -1.2(9) . . . . ?
C20 C8 C9 C10 179.5(6) . . . . ?
C6 N2 C10 C9 3.3(8) . . . . ?
Pt N2 C10 C9 -175.8(4) . . . . ?
C6 N2 C10 C11 -176.7(5) . . . . ?
Pt N2 C10 C11 4.2(6) . . . . ?
C8 C9 C10 N2 -0.9(8) . . . . ?
C8 C9 C10 C11 179.1(6) . . . . ?
C7 C8 C20 C23A 168.9(10) . . . . ?
C9 C8 C20 C23A -11.8(12) . . . . ?
C7 C8 C20 C21A -68.5(10) . . . . ?
C9 C8 C20 C21A 110.8(9) . . . . ?
C7 C8 C20 C22B 117.9(15) . . . . ?
C9 C8 C20 C22B -62.8(15) . . . . ?
C7 C8 C20 C23B -2(2) . . . . ?
C9 C8 C20 C23B 176.8(19) . . . . ?
C7 C8 C20 C21B -124.7(17) . . . . ?
C9 C8 C20 C21B 54.6(17) . . . . ?
C7 C8 C20 C22A 46.9(10) . . . . ?
C9 C8 C20 C22A -133.8(9) . . . . ?
C15 N3 C11 C12 3.0(8) . . . . ?
Pt N3 C11 C12 -171.8(4) . . . . ?
C15 N3 C11 C10 179.3(5) . . . . ?
Pt N3 C11 C10 4.6(6) . . . . ?
N2 C10 C11 N3 -5.7(7) . . . . ?
C9 C10 C11 N3 174.3(6) . . . . ?
N2 C10 C11 C12 170.5(5) . . . . ?
C9 C10 C11 C12 -9.5(10) . . . . ?
N3 C11 C12 C13 -0.6(9) . . . . ?
C10 C11 C12 C13 -176.7(5) . . . . ?
C11 C12 C13 C14 -2.6(9) . . . . ?
C11 C12 C13 C24 173.1(6) . . . . ?
C12 C13 C14 C15 3.6(9) . . . . ?
C24 C13 C14 C15 -172.1(6) . . . . ?
C11 N3 C15 C14 -2.0(8) . . . . ?
Pt N3 C15 C14 171.9(4) . . . . ?
C13 C14 C15 N3 -1.3(10) . . . . ?
C14 C13 C24 C27 -154.5(7) . . . . ?
C12 C13 C24 C27 30.1(9) . . . . ?
C14 C13 C24 C26 85.9(8) . . . . ?
C12 C13 C24 C26 -89.5(8) . . . . ?
C14 C13 C24 C25 -32.6(9) . . . . ?
C12 C13 C24 C25 152.0(7) . . . . ?
N2 Pt C1' C2' 24(10) . . . . ?
N3 Pt C1' C2' -148(4) . . . . ?
N1 Pt C1' C2' 30(4) . . . . ?
Pt C1' C2' Si 43(9) . . . . ?
C1' C2' Si C5' -178(6) . . . . ?
C1' C2' Si C3' -54(6) . . . . ?
C1' C2' Si C4' 66(6) . . . . ?
C5' Si C3' C6' -59.5(14) . . . . ?
C2' Si C3' C6' 177.6(11) . . . . ?
C4' Si C3' C6' 59.3(13) . . . . ?
C5' Si C4' C7' -179.2(13) . . . . ?
C2' Si C4' C7' -59.6(14) . . . . ?
C3' Si C4' C7' 58.3(14) . . . . ?
C2' Si C5' C8' 54.2(17) . . . . ?
C3' Si C5' C8' -66.4(17) . . . . ?
C4' Si C5' C8' 171.5(15) . . . . ?
C33A C28A C29A C30A 33(4) . . . . ?
C28A C29A C30A C31A -57(3) . . . . ?
C29A C30A C31A C32A 79(2) . . . . ?
C30A C31A C32A C33A -88(2) . . . . ?
C29A C28A C33A C32A -40(4) . . . . ?
C31A C32A C33A C28A 70(3) . . . . ?
C33B C28B C29B C30B -5(6) . . . . ?
C28B C29B C30B C31B 53(4) . . . . ?
C29B C30B C31B C32B -93(3) . . . . ?
C30B C31B C32B C33B 90(3) . . . . ?
C29B C28B C33B C32B 2(6) . . . . ?
C31B C32B C33B C28B -46(4) . . . . ?
